data_7124551
loop_
_publ_author_name
'Cook, Andrea M.'
'Wolf, Christian'

_publ_section_title
;
 Catalytic enantioselective nucleophilic addition of ynamides to
 aldehydes.
;
_journal_issue 24
_journal_name_full 'Chemical communications (Cambridge, England)'
_journal_page_first 3151
_journal_page_last 3154
_journal_paper_doi 10.1039/c4cc00394b
_journal_volume 50
_journal_year 2014
_chemical_absolute_configuration unk
_chemical_formula_moiety 'C28 H19 N O2'
_chemical_formula_sum 'C28 H19 N O2'
_chemical_formula_weight 401.44
_chemical_name_common Y6-2nap
_space_group_IT_number 4
_space_group_name_Hall 'P 2yb'
_space_group_name_H-M_alt 'P 1 21 1'
_symmetry_cell_setting monoclinic
_symmetry_space_group_name_H-M 'P 1 21 1'
_atom_sites_solution_hydrogens geom
_atom_sites_solution_primary direct
_atom_sites_solution_secondary difmap
_audit_creation_method SHELXL-97
_cell_angle_alpha 90.00
_cell_angle_beta 92.7060(10)
_cell_angle_gamma 90.00
_cell_formula_units_Z 2
_cell_length_a 8.0022(10)
_cell_length_b 7.1348(9)
_cell_length_c 16.892(2)
_cell_measurement_reflns_used 6505
_cell_measurement_temperature 100(2)
_cell_measurement_theta_max 56.540
_cell_measurement_theta_min 4.828
_cell_volume 963.4(2)
_computing_cell_refinement 'Bruker APEXII'
_computing_data_collection 'Bruker APEXII'
_computing_data_reduction 'Bruker APEXII'
_computing_molecular_graphics 'ORTEP-3 for Windows; Ferrugia L J (1997), J. Appl. Cryst. 30, 565'
_computing_publication_material 'Bruker SHELXTL'
_computing_structure_refinement 'SHELXL-97 (Sheldrick, 1997)'
_computing_structure_solution 'SHELXS-97 (Sheldrick, 1990)'
_diffrn_ambient_temperature 100(2)
_diffrn_measured_fraction_theta_full 0.996
_diffrn_measured_fraction_theta_max 0.996
_diffrn_radiation_monochromator graphite
_diffrn_radiation_source 'fine-focus sealed tube'
_diffrn_radiation_type MoK\a
_diffrn_radiation_wavelength 0.71073
_diffrn_reflns_av_R_equivalents 0.0210
_diffrn_reflns_av_sigmaI/netI 0.0264
_diffrn_reflns_limit_h_max 10
_diffrn_reflns_limit_h_min -10
_diffrn_reflns_limit_k_max 8
_diffrn_reflns_limit_k_min -9
_diffrn_reflns_limit_l_max 21
_diffrn_reflns_limit_l_min -21
_diffrn_reflns_number 8255
_diffrn_reflns_theta_full 26.99
_diffrn_reflns_theta_max 26.99
_diffrn_reflns_theta_min 1.21
_exptl_absorpt_coefficient_mu 0.087
_exptl_absorpt_correction_T_max 0.7457
_exptl_absorpt_correction_T_min 0.6586
_exptl_absorpt_correction_type multi-scan
_exptl_absorpt_process_details 'SADABS based on Blessing's method; Blessing, Acta Cryst. (1995) A51 33-38'
_exptl_crystal_colour colorless
_exptl_crystal_density_diffrn 1.384
_exptl_crystal_density_method 'not measured'
_exptl_crystal_description needle
_exptl_crystal_F_000 420
_exptl_crystal_size_max 1.0
_exptl_crystal_size_mid 0.8
_exptl_crystal_size_min 0.6
_refine_diff_density_max 0.196
_refine_diff_density_min -0.252
_refine_diff_density_rms 0.051
_refine_ls_abs_structure_details 'Flack H D (1983), Acta Cryst. A39, 876-881'
_refine_ls_abs_structure_Flack 1.0(8)
_refine_ls_extinction_method none
_refine_ls_goodness_of_fit_ref 1.031
_refine_ls_hydrogen_treatment mixed
_refine_ls_matrix_type full
_refine_ls_number_parameters 356
_refine_ls_number_reflns 4149
_refine_ls_number_restraints 1
_refine_ls_restrained_S_all 1.031
_refine_ls_R_factor_all 0.0323
_refine_ls_R_factor_gt 0.0315
_refine_ls_shift/su_max 0.066
_refine_ls_shift/su_mean 0.006
_refine_ls_structure_factor_coef Fsqd
_refine_ls_weighting_details 'calc w=1/[\s^2^(Fo^2^)+(0.0668P)^2^+0.0786P] where P=(Fo^2^+2Fc^2^)/3'
_refine_ls_weighting_scheme calc
_refine_ls_wR_factor_gt 0.0876
_refine_ls_wR_factor_ref 0.0885
_reflns_number_gt 4053
_reflns_number_total 4149
_reflns_threshold_expression >2sigma(I)
_cod_data_source_file c4cc00394b2.cif
_cod_data_source_block e:\frames\guest\13222\work\p21
_cod_depositor_comments
;
The following automatic conversions were performed:

data item '_symmetry_cell_setting' value 'Monoclinic' was changed to
'monoclinic' in accordance with the
/home/saulius/struct/COD-crude-data/automatic-downloads/DataCite-retrospective/RSC/depositions/lib/dictionaries/cif_core.dic
dictionary named 'cif_core.dic' version 2.4.2 last updated on
2011-04-26.

Automatic conversion script
Id: cif_fix_values 6909 2019-04-08 15:41:33Z antanas 
;
_cod_original_cell_volume 963.3(2)
_cod_original_sg_symbol_H-M 'P 21'
_cod_database_code 7124551

loop_
_symmetry_equiv_pos_as_xyz
'x, y, z'
'-x, y+1/2, -z'

loop_
_atom_site_label
_atom_site_type_symbol
_atom_site_fract_x
_atom_site_fract_y
_atom_site_fract_z
_atom_site_U_iso_or_equiv
_atom_site_adp_type
_atom_site_occupancy
_atom_site_symmetry_multiplicity
_atom_site_calc_flag
O1 O 0.21135(11) 0.38296(15) 0.29829(5) 0.0213(2) Uani 1 1 d
C2 C 0.04125(16) 0.33138(18) 0.82101(7) 0.0162(2) Uani 1 1 d
C3 C 0.13717(16) 0.27280(18) 0.88944(7) 0.0155(3) Uani 1 1 d
C4 C 0.05697(16) 0.16897(19) 0.94893(7) 0.0159(2) Uani 1 1 d
C5 C 0.07676(15) 0.40584(19) 0.32987(7) 0.0160(2) Uani 1 1 d
C6 C -0.11500(17) 0.12381(18) 0.93698(8) 0.0177(3) Uani 1 1 d
C7 C -0.08305(15) 0.40179(19) 0.28042(7) 0.0162(2) Uani 1 1 d
C8 C -0.23880(16) 0.36556(19) 0.74381(7) 0.0173(3) Uani 1 1 d
C9 C -0.14720(15) 0.3947(2) 0.67119(7) 0.0183(3) Uani 1 1 d
O10 O -0.32761(12) 0.52920(15) 0.76800(6) 0.0227(2) Uani 1 1 d
C11 C -0.08041(17) 0.3150(2) 0.20600(7) 0.0189(3) Uani 1 1 d
C12 C -0.12664(16) 0.29151(17) 0.81228(7) 0.0155(2) Uani 1 1 d
C13 C -0.07602(15) 0.40662(19) 0.61104(7) 0.0177(2) Uani 1 1 d
C14 C 0.39802(17) 0.26145(19) 0.96920(8) 0.0198(3) Uani 1 1 d
C15 C 0.15192(17) 0.11383(18) 1.01824(8) 0.0182(3) Uani 1 1 d
N16 N 0.01288(13) 0.42225(16) 0.54474(6) 0.0168(2) Uani 1 1 d
C17 C -0.20446(16) 0.18426(19) 0.87078(7) 0.0172(2) Uani 1 1 d
C18 C 0.31754(17) 0.1590(2) 1.02821(8) 0.0198(3) Uani 1 1 d
C19 C -0.04840(15) 0.39965(19) 0.46716(7) 0.0162(2) Uani 1 1 d
C20 C 0.07760(15) 0.43219(17) 0.41643(7) 0.0158(2) Uani 1 1 d
C21 C 0.29244(17) 0.5158(2) 0.60845(7) 0.0207(3) Uani 1 1 d
C22 C -0.22467(18) 0.3037(2) 0.15730(8) 0.0226(3) Uani 1 1 d
C23 C 0.49933(18) 0.5817(2) 0.51132(8) 0.0225(3) Uani 1 1 d
C24 C 0.31053(16) 0.31696(19) 0.90134(7) 0.0179(3) Uani 1 1 d
C25 C -0.23164(17) 0.4832(2) 0.30370(7) 0.0212(3) Uani 1 1 d
C26 C 0.22650(16) 0.48004(18) 0.46496(7) 0.0164(2) Uani 1 1 d
C27 C 0.38904(16) 0.53634(19) 0.44868(8) 0.0194(3) Uani 1 1 d
C28 C -0.37644(18) 0.4705(2) 0.25473(8) 0.0248(3) Uani 1 1 d
C29 C -0.37333(17) 0.3796(2) 0.18214(8) 0.0238(3) Uani 1 1 d
C30 C 0.45207(17) 0.5715(2) 0.59027(8) 0.0231(3) Uani 1 1 d
C31 C 0.18243(16) 0.47241(18) 0.54442(7) 0.0169(3) Uani 1 1 d
H1 H -0.3306(18) 0.272(2) 0.7310(9) 0.009(3) Uiso 1 1 d
H2 H -0.163(2) 0.358(2) 0.4567(9) 0.016(4) Uiso 1 1 d
H3 H 0.093(2) 0.042(3) 1.0589(10) 0.023(4) Uiso 1 1 d
H4 H -0.171(2) 0.056(3) 0.9782(10) 0.019(4) Uiso 1 1 d
H5 H 0.103(2) 0.401(3) 0.7812(10) 0.025(4) Uiso 1 1 d
H6 H 0.255(2) 0.507(3) 0.6599(10) 0.022(4) Uiso 1 1 d
H7 H 0.372(2) 0.382(3) 0.8609(10) 0.018(4) Uiso 1 1 d
H8 H -0.320(2) 0.160(3) 0.8634(11) 0.028(5) Uiso 1 1 d
H9 H 0.423(2) 0.543(3) 0.3907(10) 0.021(4) Uiso 1 1 d
H10 H 0.375(2) 0.120(3) 1.0748(11) 0.031(5) Uiso 1 1 d
H11 H -0.230(2) 0.551(3) 0.3519(11) 0.030(5) Uiso 1 1 d
H12 H 0.609(2) 0.627(3) 0.5021(10) 0.019(4) Uiso 1 1 d
H13 H 0.519(2) 0.294(3) 0.9772(9) 0.015(4) Uiso 1 1 d
H14 H 0.023(2) 0.267(2) 0.1877(9) 0.015(4) Uiso 1 1 d
H15 H 0.5308(19) 0.607(2) 0.6330(9) 0.014(4) Uiso 1 1 d
H16 H -0.269(3) 0.633(5) 0.7533(16) 0.066(8) Uiso 1 1 d
H17 H -0.481(2) 0.527(3) 0.2686(10) 0.025(4) Uiso 1 1 d
H18 H -0.477(2) 0.369(3) 0.1478(11) 0.026(4) Uiso 1 1 d
H19 H -0.221(2) 0.241(3) 0.1056(11) 0.026(4) Uiso 1 1 d

loop_
_atom_site_aniso_label
_atom_site_aniso_U_11
_atom_site_aniso_U_22
_atom_site_aniso_U_33
_atom_site_aniso_U_23
_atom_site_aniso_U_13
_atom_site_aniso_U_12
O1 0.0183(4) 0.0290(5) 0.0166(4) -0.0027(4) 0.0023(3) -0.0003(4)
C2 0.0202(6) 0.0149(6) 0.0137(5) -0.0013(4) 0.0036(4) -0.0004(5)
C3 0.0182(6) 0.0135(6) 0.0150(6) -0.0027(4) 0.0032(5) 0.0012(5)
C4 0.0199(6) 0.0131(6) 0.0148(5) -0.0012(5) 0.0018(4) 0.0024(5)
C5 0.0193(6) 0.0143(6) 0.0145(5) 0.0009(5) 0.0014(4) -0.0013(5)
C6 0.0206(6) 0.0161(6) 0.0168(6) -0.0001(4) 0.0050(5) -0.0019(5)
C7 0.0196(6) 0.0152(6) 0.0137(5) 0.0018(5) 0.0010(4) -0.0016(5)
C8 0.0171(6) 0.0204(6) 0.0143(5) -0.0007(5) 0.0000(4) -0.0017(5)
C9 0.0195(6) 0.0191(6) 0.0159(5) -0.0010(5) -0.0030(4) 0.0002(5)
O10 0.0220(5) 0.0264(6) 0.0199(4) 0.0015(4) 0.0029(3) 0.0046(4)
C11 0.0219(6) 0.0177(6) 0.0169(6) -0.0001(5) 0.0007(5) 0.0006(5)
C12 0.0193(6) 0.0149(6) 0.0124(5) -0.0026(4) 0.0021(4) -0.0007(5)
C13 0.0213(6) 0.0173(6) 0.0142(5) -0.0006(5) -0.0005(4) 0.0009(5)
C14 0.0171(6) 0.0204(7) 0.0218(6) -0.0025(5) 0.0018(5) 0.0018(5)
C15 0.0239(7) 0.0149(6) 0.0160(6) 0.0005(5) 0.0022(5) 0.0022(5)
N16 0.0187(5) 0.0194(5) 0.0122(5) 0.0000(4) 0.0000(4) 0.0008(4)
C17 0.0169(6) 0.0178(6) 0.0169(5) -0.0030(5) 0.0027(4) -0.0019(5)
C18 0.0238(6) 0.0196(6) 0.0157(6) 0.0003(5) -0.0020(5) 0.0053(5)
C19 0.0203(6) 0.0155(6) 0.0127(5) -0.0009(5) -0.0006(4) 0.0007(5)
C20 0.0186(6) 0.0140(6) 0.0147(5) -0.0011(4) -0.0005(4) 0.0009(5)
C21 0.0250(7) 0.0212(7) 0.0155(6) -0.0010(5) -0.0030(5) 0.0049(5)
C22 0.0278(7) 0.0197(7) 0.0199(6) -0.0022(5) -0.0045(5) -0.0005(5)
C23 0.0188(6) 0.0217(7) 0.0269(7) -0.0003(5) -0.0001(5) -0.0007(5)
C24 0.0174(6) 0.0177(6) 0.0187(6) -0.0014(5) 0.0032(5) -0.0005(5)
C25 0.0235(7) 0.0259(7) 0.0144(5) 0.0021(5) 0.0023(5) 0.0040(5)
C26 0.0195(6) 0.0145(6) 0.0150(5) -0.0003(5) -0.0008(4) 0.0027(5)
C27 0.0197(6) 0.0187(6) 0.0197(6) -0.0003(5) 0.0008(5) 0.0001(5)
C28 0.0196(6) 0.0342(8) 0.0208(6) 0.0060(6) 0.0020(5) 0.0050(6)
C29 0.0226(6) 0.0251(7) 0.0231(6) 0.0059(6) -0.0052(5) -0.0039(6)
C30 0.0235(7) 0.0221(7) 0.0230(6) -0.0034(5) -0.0074(5) 0.0035(5)
C31 0.0193(6) 0.0155(6) 0.0160(5) 0.0006(5) 0.0007(5) 0.0022(5)

loop_
_atom_type_symbol
_atom_type_description
_atom_type_scat_dispersion_real
_atom_type_scat_dispersion_imag
_atom_type_scat_source
C C 0.0033 0.0016 'International Tables Vol C Tables 4.2.6.8 and 6.1.1.4'
H H 0.0000 0.0000 'International Tables Vol C Tables 4.2.6.8 and 6.1.1.4'
N N 0.0061 0.0033 'International Tables Vol C Tables 4.2.6.8 and 6.1.1.4'
O O 0.0106 0.0060 'International Tables Vol C Tables 4.2.6.8 and 6.1.1.4'

loop_
_geom_angle_atom_site_label_1
_geom_angle_atom_site_label_2
_geom_angle_atom_site_label_3
_geom_angle
C12 C2 C3 120.96(12)
C2 C3 C4 118.87(11)
C2 C3 C24 122.28(12)
C4 C3 C24 118.84(11)
C6 C4 C15 122.13(12)
C6 C4 C3 118.94(11)
C15 C4 C3 118.94(12)
O1 C5 C20 118.82(11)
O1 C5 C7 119.79(11)
C20 C5 C7 121.38(10)
C17 C6 C4 120.75(12)
C25 C7 C11 119.02(12)
C25 C7 C5 123.52(11)
C11 C7 C5 117.45(11)
O10 C8 C9 113.25(11)
O10 C8 C12 110.32(10)
C9 C8 C12 112.47(10)
C13 C9 C8 175.73(15)
C22 C11 C7 120.65(12)
C2 C12 C17 119.77(12)
C2 C12 C8 123.17(11)
C17 C12 C8 116.99(11)
C9 C13 N16 176.93(13)
C24 C14 C18 120.39(13)
C18 C15 C4 120.93(12)
C13 N16 C19 126.41(11)
C13 N16 C31 124.59(10)
C19 N16 C31 108.96(10)
C6 C17 C12 120.65(12)
C15 C18 C14 120.39(13)
C20 C19 N16 109.43(11)
C19 C20 C26 107.09(10)
C19 C20 C5 128.93(11)
C26 C20 C5 123.66(11)
C30 C21 C31 116.47(12)
C11 C22 C29 119.88(13)
C27 C23 C30 121.54(13)
C14 C24 C3 120.51(12)
C28 C25 C7 120.05(12)
C27 C26 C31 118.42(11)
C27 C26 C20 134.43(11)
C31 C26 C20 107.07(11)
C23 C27 C26 118.78(12)
C29 C28 C25 120.33(13)
C28 C29 C22 120.00(12)
C21 C30 C23 121.15(12)
C21 C31 N16 128.88(11)
C21 C31 C26 123.63(12)
N16 C31 C26 107.45(10)

loop_
_geom_bond_atom_site_label_1
_geom_bond_atom_site_label_2
_geom_bond_distance
O1 C5 1.2350(15)
C2 C12 1.3744(19)
C2 C3 1.4200(18)
C3 C4 1.4253(17)
C3 C24 1.4276(18)
C4 C6 1.4185(19)
C4 C15 1.4209(17)
C5 C20 1.4739(16)
C5 C7 1.4943(16)
C6 C17 1.3686(19)
C7 C25 1.3965(18)
C7 C11 1.4024(18)
C8 O10 1.4362(16)
C8 C9 1.4732(17)
C8 C12 1.5246(17)
C9 C13 1.1910(18)
C11 C22 1.3879(19)
C12 C17 1.4171(17)
C13 N16 1.3594(16)
C14 C24 1.3731(19)
C14 C18 1.4153(19)
C15 C18 1.367(2)
N16 C19 1.3867(15)
N16 C31 1.4035(16)
C19 C20 1.3734(17)
C20 C26 1.4547(17)
C21 C30 1.386(2)
C21 C31 1.3967(18)
C22 C29 1.390(2)
C23 C27 1.3838(18)
C23 C30 1.405(2)
C25 C28 1.394(2)
C26 C27 1.4009(18)
C26 C31 1.4047(16)
C28 C29 1.389(2)
